data_4134554
loop_
_publ_author_name
'Karges, Johannes'
'Heinemann, Franz'
'Jakubaszek, Marta'
'Maschietto, Federica'
'Subecz, Chlo\'e'
'Dotou, Mazzarine'
'Vinck, Robin'
'Blacque, Olivier'
'Tharaud, Micka\"el'
'Goud, Bruno'
'Vi\~nuelas Zah\?i Nos, Emilio'
'Spingler, Bernhard'
'Ciofini, Ilaria'
'Gasser, Gilles'

_publ_section_title
;
 Rationally Designed Long-Wavelength Absorbing Ru(II) Polypyridyl
 Complexes as Photosensitizers for Photodynamic Therapy.
;
_journal_name_full 'Journal of the American Chemical Society'
_journal_paper_doi 10.1021/jacs.9b13620
_journal_year 2020
_chemical_formula_moiety 'C34 H22 Br2 N6 Ru, 2(F6 P), 2(C2 H3 N)'
_chemical_formula_sum 'C38 H28 Br2 F12 N8 P2 Ru'
_chemical_formula_weight 1147.51
_space_group_crystal_system triclinic
_space_group_IT_number 2
_space_group_name_Hall '-P 1'
_space_group_name_H-M_alt 'P -1'
_atom_sites_solution_hydrogens geom
_atom_sites_solution_primary dual
_audit_creation_date 2019-12-02
_audit_creation_method
;
Olex2 1.2
(compiled 2018.05.29 svn.r3508 for OlexSys, GUI svn.r5506)
;
_cell_angle_alpha 90.834(2)
_cell_angle_beta 98.147(2)
_cell_angle_gamma 101.020(2)
_cell_formula_units_Z 2
_cell_length_a 11.4219(3)
_cell_length_b 12.3760(3)
_cell_length_c 15.0464(4)
_cell_measurement_reflns_used 15014
_cell_measurement_temperature 183(1)
_cell_measurement_theta_max 30.2060
_cell_measurement_theta_min 2.4650
_cell_volume 2064.73(9)
_computing_cell_refinement 'CrysAlisPro 1.171.38.43 (Rigaku OD, 2015)'
_computing_data_collection 'CrysAlisPro 1.171.38.43 (Rigaku OD, 2015)'
_computing_data_reduction 'CrysAlisPro 1.171.38.43 (Rigaku OD, 2015)'
_computing_molecular_graphics 'Olex2 (Dolomanov et al., 2009)'
_computing_publication_material 'Olex2 (Dolomanov et al., 2009)'
_computing_structure_refinement 'ShelXL (Sheldrick, 2015b)'
_computing_structure_solution 'ShelXT (Sheldrick, 2015a)'
_diffrn_ambient_environment N~2~
_diffrn_ambient_temperature 183(1)
_diffrn_detector 'CCD plate'
_diffrn_detector_area_resol_mean 10.4498
_diffrn_detector_type Ruby
_diffrn_measured_fraction_theta_full 0.999
_diffrn_measured_fraction_theta_max 0.999
_diffrn_measurement_details
;
List of Runs (angles in degrees, time in seconds):

  # Type    Start    End  Width  t~exp~   \w     \q     \k     \f   Frames
--------------------------------------------------------------------------
  1  \w    -48.00  64.00   0.80   20.00    --  -14.56  77.00-180.00  140
  2  \w    -48.00  64.00   0.80   20.00    --  -14.56  77.00  60.00  140
  3  \w    -18.00  94.00   0.80   20.00    --   15.19  77.00  90.00  140
  4  \w    -18.00  94.00   0.80   20.00    --   15.19  77.00 -30.00  140
  5  \w   -105.00 -36.20   0.80   20.00    --  -14.56-178.00-150.00   86
  6  \w   -105.00 -36.20   0.80   20.00    --  -14.56-178.00-180.00   86
  7  \w    -14.00  88.40   0.80   20.00    --   15.19  57.00-150.00  128
;
_diffrn_measurement_device 'four-circle diffractometer'
_diffrn_measurement_device_type 'Xcalibur, Ruby'
_diffrn_measurement_method '\w scans'
_diffrn_orient_matrix_type 'CrysAlisPro convention (1999,Acta A55,543-557)'
_diffrn_orient_matrix_UB_11 0.0554899000
_diffrn_orient_matrix_UB_12 0.0109806000
_diffrn_orient_matrix_UB_13 -0.0173298000
_diffrn_orient_matrix_UB_21 -0.0018535000
_diffrn_orient_matrix_UB_22 -0.0574005000
_diffrn_orient_matrix_UB_23 -0.0050563000
_diffrn_orient_matrix_UB_31 -0.0317609000
_diffrn_orient_matrix_UB_32 -0.0004412000
_diffrn_orient_matrix_UB_33 -0.0441147000
_diffrn_radiation_monochromator graphite
_diffrn_radiation_probe x-ray
_diffrn_radiation_type MoK\a
_diffrn_radiation_wavelength 0.71073
_diffrn_reflns_av_R_equivalents 0.0490
_diffrn_reflns_av_unetI/netI 0.0378
_diffrn_reflns_Laue_measured_fraction_full 0.999
_diffrn_reflns_Laue_measured_fraction_max 0.999
_diffrn_reflns_limit_h_max 15
_diffrn_reflns_limit_h_min -15
_diffrn_reflns_limit_k_max 16
_diffrn_reflns_limit_k_min -16
_diffrn_reflns_limit_l_max 19
_diffrn_reflns_limit_l_min -19
_diffrn_reflns_number 38483
_diffrn_reflns_point_group_measured_fraction_full 0.999
_diffrn_reflns_point_group_measured_fraction_max 0.999
_diffrn_reflns_theta_full 25.242
_diffrn_reflns_theta_max 27.877
_diffrn_reflns_theta_min 2.210
_diffrn_source 'fine-focus sealed X-ray tube'
_diffrn_source_type 'Enhance (Mo) X-ray Source'
_exptl_absorpt_coefficient_mu 2.488
_exptl_absorpt_correction_T_max 0.744
_exptl_absorpt_correction_T_min 0.599
_exptl_absorpt_correction_type analytical
_exptl_absorpt_process_details
;
CrysAlisPro 1.171.38.43 (Rigaku Oxford Diffraction, 2015)
Analytical numeric absorption correction using a multifaceted crystal
model based on expressions derived by R.C. Clark & J.S. Reid.
(Clark, R. C. & Reid, J. S. (1995). Acta Cryst. A51, 887-897)
Empirical absorption correction using spherical harmonics,
 implemented in SCALE3 ABSPACK scaling algorithm.
;
_exptl_crystal_colour red
_exptl_crystal_density_diffrn 1.846
_exptl_crystal_description block
_exptl_crystal_F_000 1128
_exptl_crystal_size_max 0.29
_exptl_crystal_size_mid 0.25
_exptl_crystal_size_min 0.17
_refine_diff_density_max 0.790
_refine_diff_density_min -0.608
_refine_diff_density_rms 0.088
_refine_ls_extinction_method none
_refine_ls_goodness_of_fit_ref 1.031
_refine_ls_hydrogen_treatment constr
_refine_ls_matrix_type full
_refine_ls_number_parameters 643
_refine_ls_number_reflns 9850
_refine_ls_number_restraints 312
_refine_ls_restrained_S_all 1.068
_refine_ls_R_factor_all 0.0488
_refine_ls_R_factor_gt 0.0398
_refine_ls_shift/su_max 0.002
_refine_ls_shift/su_mean 0.000
_refine_ls_structure_factor_coef Fsqd
_refine_ls_weighting_details 'w=1/[\s^2^(Fo^2^)+(0.0566P)^2^+1.5221P] where P=(Fo^2^+2Fc^2^)/3'
_refine_ls_weighting_scheme calc
_refine_ls_wR_factor_gt 0.1020
_refine_ls_wR_factor_ref 0.1096
_reflns_Friedel_coverage 0.000
_reflns_number_gt 8411
_reflns_number_total 9850
_reflns_threshold_expression 'I > 2\s(I)'
_cod_data_source_file ja9b13620_si_004.cif
_cod_data_source_block 3
_cod_original_cell_volume 2064.73(10)
_cod_database_code 4134554
_shelx_shelxl_version_number 2018/3
_shelx_space_group_comment
;
The symmetry employed for this shelxl refinement is uniquely defined
by the following loop, which should always be used as a source of
symmetry information in preference to the above space-group names.
They are only intended as comments.
;
_shelx_estimated_absorpt_t_max 0.677
_shelx_estimated_absorpt_t_min 0.532
_olex2_refinement_description
;
1. Fixed Uiso
 At 1.2 times of:
  All C(H) groups
 At 1.5 times of:
  All C(H,H,H) groups
2. Restrained distances
 N8A-C37A = N8B-C37B
 1.15 with sigma of 0.01
 C37A-C38A = C37B-C38B
 1.45 with sigma of 0.01
 P1-F3A \\sim P1-F3B \\sim P1-F4A \\sim P1-F4B \\sim P1-F5A \\sim P1-F5B \\sim
P1-F6A \\sim P1-F6B
 with sigma of 0.005
 P2-F9A \\sim P2-F9B \\sim P2-F10A \\sim P2-F10B \\sim P2-F11A \\sim P2-F11B
\\sim P2-F12A \\sim P2-F12B
 with sigma of 0.005
3. Uiso/Uaniso restraints and constraints
Uanis(C37A) = Uanis(C38A) = Uanis(N8A) = Uanis(N8B) = Uanis(C37B) = Uanis(C38B)
4. Rigid body (RIGU) restrains
 F1, F2, F3A, F3B, F4A, F4B, F5A, F5B, F6A, F6B, P1
 with sigma for 1-2 distances of 0.001 and sigma for 1-3 distances of 0.002
 F7, F8, F9A, F9B, F10A, F10B, F11A, F11B, F12A, F12B, P2
 with sigma for 1-2 distances of 0.001 and sigma for 1-3 distances of 0.002
 C37A, C38A, N8A, C37B, C38B, N8B
 with sigma for 1-2 distances of 0.001 and sigma for 1-3 distances of 0.002
5. Others
 Sof(C37B)=Sof(C38B)=Sof(H38D)=Sof(H38E)=Sof(H38F)=Sof(N8B)=1-FVAR(1)
 Sof(C37A)=Sof(C38A)=Sof(H38A)=Sof(H38B)=Sof(H38C)=Sof(N8A)=FVAR(1)
 Sof(F3B)=Sof(F4B)=Sof(F5B)=Sof(F6B)=1-FVAR(2)
 Sof(F3A)=Sof(F4A)=Sof(F5A)=Sof(F6A)=FVAR(2)
 Sof(F9B)=Sof(F10B)=Sof(F11B)=Sof(F12B)=1-FVAR(3)
 Sof(F9A)=Sof(F10A)=Sof(F11A)=Sof(F12A)=FVAR(3)
6.a Aromatic/amide H refined with riding coordinates:
 C1(H1), C2(H2), C4(H4), C7(H7), C9(H9), C10(H10), C11(H11), C12(H12),
 C13(H13), C18(H18), C19(H19), C20(H20), C21(H21), C22(H22), C23(H23), C24(H24),
  C25(H25), C30(H30), C31(H31), C32(H32), C33(H33), C34(H34)
6.b Idealised Me refined as rotating group:
 C36(H36A,H36B,H36C), C38A(H38A,H38B,H38C), C38B(H38D,H38E,H38F)
;

loop_
_space_group_symop_operation_xyz
'x, y, z'
'-x, -y, -z'

loop_
_atom_site_label
_atom_site_type_symbol
_atom_site_fract_x
_atom_site_fract_y
_atom_site_fract_z
_atom_site_U_iso_or_equiv
_atom_site_adp_type
_atom_site_occupancy
_atom_site_site_symmetry_order
_atom_site_calc_flag
_atom_site_refinement_flags_posn
_atom_site_refinement_flags_adp
_atom_site_refinement_flags_occupancy
_atom_site_disorder_assembly
_atom_site_disorder_group
Br1 Br 0.28459(3) 0.55948(3) 0.46843(3) 0.05164(11) Uani 1 1 d . . . . .
Br2 Br 0.71395(3) 1.11845(3) 0.37277(2) 0.04284(10) Uani 1 1 d . . . . .
C1 C 0.5673(3) 0.6313(3) 0.6750(2) 0.0366(7) Uani 1 1 d . . . . .
H1 H 0.591914 0.598938 0.729594 0.044 Uiso 1 1 calc R . . . .
C2 C 0.4625(3) 0.5794(3) 0.6215(2) 0.0383(7) Uani 1 1 d . . . . .
H2 H 0.416002 0.513022 0.638751 0.046 Uiso 1 1 calc R . . . .
C3 C 0.4279(3) 0.6267(3) 0.5428(2) 0.0336(6) Uani 1 1 d . . . . .
C4 C 0.4967(3) 0.7229(2) 0.5180(2) 0.0320(6) Uani 1 1 d . . . . .
H4 H 0.473653 0.754953 0.462852 0.038 Uiso 1 1 calc R . . . .
C5 C 0.6001(2) 0.7717(2) 0.57534(19) 0.0280(6) Uani 1 1 d . . . . .
C6 C 0.6813(2) 0.8731(2) 0.55598(19) 0.0279(6) Uani 1 1 d . . . . .
C7 C 0.6570(3) 0.9363(2) 0.4828(2) 0.0309(6) Uani 1 1 d . . . . .
H7 H 0.583670 0.917075 0.442431 0.037 Uiso 1 1 calc R . . . .
C8 C 0.7426(3) 1.0281(2) 0.4700(2) 0.0317(6) Uani 1 1 d . . . . .
C9 C 0.8496(3) 1.0552(3) 0.5288(2) 0.0359(7) Uani 1 1 d . . . . .
H9 H 0.909782 1.116695 0.519450 0.043 Uiso 1 1 calc R . . . .
C10 C 0.8660(3) 0.9901(2) 0.6015(2) 0.0329(6) Uani 1 1 d . . . . .
H10 H 0.938547 1.008655 0.642775 0.039 Uiso 1 1 calc R . . . .
C11 C 0.9367(3) 0.7023(2) 0.6044(2) 0.0329(6) Uani 1 1 d . . . . .
H11 H 0.917596 0.753675 0.560998 0.040 Uiso 1 1 calc R . . . .
C12 C 1.0119(3) 0.6307(3) 0.5852(2) 0.0403(7) Uani 1 1 d . . . . .
H12 H 1.043678 0.634883 0.530051 0.048 Uiso 1 1 calc R . . . .
C13 C 1.0396(3) 0.5549(3) 0.6458(2) 0.0417(7) Uani 1 1 d . . . . .
H13 H 1.092109 0.507206 0.633879 0.050 Uiso 1 1 calc R . . . .
C14 C 0.9893(3) 0.5484(3) 0.7261(2) 0.0387(7) Uani 1 1 d . . . . .
C15 C 0.9162(2) 0.6232(2) 0.7410(2) 0.0303(6) Uani 1 1 d . . . . .
C16 C 0.8628(3) 0.6222(2) 0.8212(2) 0.0328(6) Uani 1 1 d . . . . .
C17 C 0.8792(3) 0.5414(3) 0.8835(2) 0.0423(8) Uani 1 1 d . . . . .
C18 C 0.9544(3) 0.4656(3) 0.8662(3) 0.0513(9) Uani 1 1 d . . . . .
H18 H 0.966589 0.410947 0.908401 0.062 Uiso 1 1 calc R . . . .
C19 C 1.0079(3) 0.4692(3) 0.7926(3) 0.0479(9) Uani 1 1 d . . . . .
H19 H 1.058873 0.418758 0.784250 0.057 Uiso 1 1 calc R . . . .
C20 C 0.8181(3) 0.5403(3) 0.9587(3) 0.0508(9) Uani 1 1 d . . . . .
H20 H 0.825659 0.486776 1.002687 0.061 Uiso 1 1 calc R . . . .
C21 C 0.7484(3) 0.6159(3) 0.9680(2) 0.0508(9) Uani 1 1 d . . . . .
H21 H 0.706499 0.614781 1.018293 0.061 Uiso 1 1 calc R . . . .
C22 C 0.7382(3) 0.6956(3) 0.9035(2) 0.0408(7) Uani 1 1 d . . . . .
H22 H 0.689747 0.748457 0.911428 0.049 Uiso 1 1 calc R . . . .
C23 C 0.5979(3) 0.9197(3) 0.7903(3) 0.0426(8) Uani 1 1 d . . . . .
H23 H 0.540018 0.866027 0.753490 0.051 Uiso 1 1 calc R . . . .
C24 C 0.5581(3) 0.9988(3) 0.8394(3) 0.0534(10) Uani 1 1 d . . . . .
H24 H 0.474269 0.998422 0.835269 0.064 Uiso 1 1 calc R . . . .
C25 C 0.6391(3) 1.0766(3) 0.8931(3) 0.0511(9) Uani 1 1 d . . . . .
H25 H 0.611843 1.129499 0.927265 0.061 Uiso 1 1 calc R . . . .
C26 C 0.7631(3) 1.0779(3) 0.8976(2) 0.0391(7) Uani 1 1 d . . . . .
C27 C 0.7955(3) 0.9957(2) 0.8465(2) 0.0312(6) Uani 1 1 d . . . . .
C28 C 0.9204(2) 0.9913(2) 0.84880(19) 0.0287(6) Uani 1 1 d . . . . .
C29 C 1.0095(3) 1.0707(3) 0.8997(2) 0.0353(7) Uani 1 1 d . . . . .
C30 C 0.9733(3) 1.1545(3) 0.9503(2) 0.0419(7) Uani 1 1 d . . . . .
H30 H 1.033033 1.209209 0.984526 0.050 Uiso 1 1 calc R . . . .
C31 C 0.8560(3) 1.1569(3) 0.9500(2) 0.0451(8) Uani 1 1 d . . . . .
H31 H 0.834381 1.212154 0.985338 0.054 Uiso 1 1 calc R . . . .
C32 C 1.1305(3) 1.0625(3) 0.8981(2) 0.0396(7) Uani 1 1 d . . . . .
H32 H 1.194127 1.115005 0.930835 0.047 Uiso 1 1 calc R . . . .
C33 C 1.1551(3) 0.9784(3) 0.8492(2) 0.0404(7) Uani 1 1 d . . . . .
H33 H 1.236358 0.971640 0.848105 0.049 Uiso 1 1 calc R . . . .
C34 C 1.0615(3) 0.9024(3) 0.8008(2) 0.0343(6) Uani 1 1 d . . . . .
H34 H 1.080854 0.843992 0.767640 0.041 Uiso 1 1 calc R . . . .
N1 N 0.6363(2) 0.72575(19) 0.65358(16) 0.0281(5) Uani 1 1 d . . . . .
N2 N 0.7835(2) 0.90137(19) 0.61655(16) 0.0275(5) Uani 1 1 d . . . . .
N3 N 0.8908(2) 0.70109(19) 0.68106(16) 0.0281(5) Uani 1 1 d . . . . .
N4 N 0.7948(2) 0.6994(2) 0.83109(16) 0.0313(5) Uani 1 1 d . . . . .
N5 N 0.7144(2) 0.9174(2) 0.79359(17) 0.0316(5) Uani 1 1 d . . . . .
N6 N 0.9453(2) 0.9079(2) 0.79874(15) 0.0283(5) Uani 1 1 d . . . . .
Ru1 Ru 0.79322(2) 0.80783(2) 0.72835(2) 0.02564(7) Uani 1 1 d . . . . .
F1 F 0.4640(3) 0.6875(3) 0.8601(3) 0.1133(12) Uani 1 1 d . U . . .
F2 F 0.1915(2) 0.6901(3) 0.8718(2) 0.0925(9) Uani 1 1 d . U . . .
F3A F 0.3340(4) 0.6810(4) 0.97283(18) 0.0786(14) Uani 0.728(7) 1 d D U P A 1
F3B F 0.4087(14) 0.7720(12) 0.9426(9) 0.128(5) Uani 0.272(7) 1 d D U P A 2
F4A F 0.3543(4) 0.8179(2) 0.8859(4) 0.0885(17) Uani 0.728(7) 1 d D U P A 1
F4B F 0.3186(14) 0.7867(12) 0.8049(11) 0.110(5) Uani 0.272(7) 1 d D U P A 2
F5A F 0.3155(6) 0.7032(6) 0.7644(2) 0.125(2) Uani 0.728(7) 1 d D U P A 1
F5B F 0.2851(10) 0.5995(14) 0.7893(11) 0.112(6) Uani 0.272(7) 1 d D U P A 2
F6A F 0.2930(4) 0.5612(2) 0.8559(4) 0.0757(13) Uani 0.728(7) 1 d D U P A 1
F6B F 0.3694(15) 0.5974(12) 0.9304(11) 0.130(6) Uani 0.272(7) 1 d D U P A 2
P1 P 0.33068(9) 0.68914(8) 0.86786(6) 0.0450(2) Uani 1 1 d D U . . .
F7 F 0.9258(2) 0.6989(2) 0.38346(18) 0.0698(7) Uani 1 1 d . U . . .
F8 F 0.7118(3) 0.8080(3) 0.2917(2) 0.0973(10) Uani 1 1 d . U . . .
F9A F 0.7551(13) 0.7333(11) 0.4227(6) 0.091(3) Uani 0.454(14) 1 d D U P B 1
F9B F 0.8714(7) 0.8494(6) 0.4094(5) 0.0678(19) Uani 0.546(14) 1 d D U P B 2
F10A F 0.8754(9) 0.8756(5) 0.3657(13) 0.113(4) Uani 0.454(14) 1 d D U P B 1
F10B F 0.9125(6) 0.8122(10) 0.2772(6) 0.097(3) Uani 0.546(14) 1 d D U P B 2
F11A F 0.8684(17) 0.7606(11) 0.2443(7) 0.110(4) Uani 0.454(14) 1 d D U P B 1
F11B F 0.7726(10) 0.6519(9) 0.2683(10) 0.133(4) Uani 0.546(14) 1 d D U P B 2
F12A F 0.7519(11) 0.6313(5) 0.3054(7) 0.074(2) Uani 0.454(14) 1 d D U P B 1
F12B F 0.7341(12) 0.7020(10) 0.4055(7) 0.110(3) Uani 0.546(14) 1 d D U P B 2
P2 P 0.81689(8) 0.75332(7) 0.33588(7) 0.0456(2) Uani 1 1 d D U . . .
C35 C 0.7057(4) 0.1709(3) 0.6728(3) 0.0543(9) Uani 1 1 d . . . . .
C36 C 0.8180(4) 0.2436(4) 0.7065(3) 0.0683(12) Uani 1 1 d . . . . .
H36A H 0.853652 0.278998 0.656126 0.103 Uiso 1 1 calc GR . . . .
H36B H 0.873518 0.201069 0.738622 0.103 Uiso 1 1 calc GR . . . .
H36C H 0.803345 0.300018 0.747555 0.103 Uiso 1 1 calc GR . . . .
C37A C 0.5612(6) 0.3808(7) 0.8091(5) 0.0841(11) Uani 0.800(5) 1 d D U P C -1
C38A C 0.4683(6) 0.3707(7) 0.8657(5) 0.0841(11) Uani 0.800(5) 1 d D U P C -1
H38A H 0.413093 0.299506 0.852300 0.126 Uiso 0.800(5) 1 calc GR . P C -1
H38B H 0.423476 0.430344 0.854441 0.126 Uiso 0.800(5) 1 calc GR . P C -1
H38C H 0.505178 0.375218 0.928908 0.126 Uiso 0.800(5) 1 calc GR . P C -1
N7 N 0.6168(3) 0.1141(3) 0.6461(3) 0.0645(9) Uani 1 1 d . . . . .
N8A N 0.6351(5) 0.3930(5) 0.7671(4) 0.0841(11) Uani 0.800(5) 1 d D U P C -1
C37B C 0.445(2) 0.270(2) 0.8841(18) 0.0841(11) Uani 0.200(5) 1 d D U P C -2
C38B C 0.512(3) 0.347(2) 0.829(2) 0.0841(11) Uani 0.200(5) 1 d D U P C -2
H38D H 0.486025 0.324343 0.765391 0.126 Uiso 0.200(5) 1 calc GR . P C -2
H38E H 0.598381 0.348081 0.844444 0.126 Uiso 0.200(5) 1 calc GR . P C -2
H38F H 0.496094 0.420833 0.839687 0.126 Uiso 0.200(5) 1 calc GR . P C -2
N8B N 0.4006(19) 0.2025(19) 0.9283(15) 0.0841(11) Uani 0.200(5) 1 d D U P C -2

loop_
_atom_site_aniso_label
_atom_site_aniso_U_11
_atom_site_aniso_U_22
_atom_site_aniso_U_33
_atom_site_aniso_U_23
_atom_site_aniso_U_13
_atom_site_aniso_U_12
Br1 0.03713(19) 0.0514(2) 0.0534(2) -0.00148(17) -0.00787(15) -0.01278(15)
Br2 0.04248(19) 0.04032(19) 0.04426(19) 0.01842(15) 0.00256(14) 0.00603(14)
C1 0.0338(16) 0.0297(15) 0.0420(17) 0.0084(13) 0.0023(12) -0.0025(12)
C2 0.0344(16) 0.0308(16) 0.0432(18) 0.0052(14) 0.0019(13) -0.0071(12)
C3 0.0234(14) 0.0323(15) 0.0396(16) -0.0049(13) -0.0001(11) -0.0040(11)
C4 0.0285(15) 0.0299(15) 0.0341(15) 0.0031(12) -0.0010(11) 0.0010(11)
C5 0.0238(13) 0.0269(14) 0.0322(14) 0.0028(11) 0.0028(10) 0.0030(10)
C6 0.0242(13) 0.0270(14) 0.0318(14) 0.0023(11) 0.0033(10) 0.0034(10)
C7 0.0254(14) 0.0311(15) 0.0347(15) 0.0052(12) -0.0006(11) 0.0054(11)
C8 0.0336(15) 0.0287(15) 0.0340(15) 0.0097(12) 0.0043(11) 0.0088(11)
C9 0.0306(15) 0.0300(15) 0.0436(17) 0.0103(13) 0.0029(12) -0.0019(11)
C10 0.0263(14) 0.0303(15) 0.0380(16) 0.0053(13) -0.0016(11) -0.0003(11)
C11 0.0334(15) 0.0309(15) 0.0329(15) 0.0034(12) 0.0033(11) 0.0034(11)
C12 0.0401(18) 0.0385(18) 0.0427(18) -0.0022(14) 0.0065(14) 0.0082(13)
C13 0.0341(17) 0.0340(17) 0.056(2) -0.0075(15) 0.0018(14) 0.0089(13)
C14 0.0357(17) 0.0282(15) 0.0481(19) 0.0006(14) -0.0073(13) 0.0057(12)
C15 0.0276(14) 0.0233(13) 0.0350(15) 0.0024(11) -0.0051(11) -0.0004(10)
C16 0.0284(14) 0.0273(14) 0.0360(15) 0.0074(12) -0.0052(11) -0.0040(11)
C17 0.0401(18) 0.0354(17) 0.0440(18) 0.0133(14) -0.0053(14) -0.0035(13)
C18 0.053(2) 0.0360(18) 0.058(2) 0.0177(17) -0.0125(17) 0.0060(15)
C19 0.045(2) 0.0324(17) 0.063(2) 0.0087(16) -0.0078(17) 0.0124(14)
C20 0.047(2) 0.051(2) 0.047(2) 0.0235(17) -0.0013(15) -0.0039(16)
C21 0.046(2) 0.062(2) 0.0383(18) 0.0163(17) 0.0072(15) -0.0080(17)
C22 0.0333(16) 0.050(2) 0.0357(16) 0.0081(15) 0.0057(12) -0.0020(13)
C23 0.0279(16) 0.0382(18) 0.060(2) -0.0003(16) 0.0060(14) 0.0022(12)
C24 0.0325(18) 0.046(2) 0.085(3) -0.001(2) 0.0191(18) 0.0079(15)
C25 0.048(2) 0.043(2) 0.067(2) -0.0036(18) 0.0222(18) 0.0113(16)
C26 0.0401(17) 0.0339(17) 0.0442(18) 0.0002(14) 0.0108(14) 0.0060(13)
C27 0.0307(15) 0.0277(14) 0.0337(15) 0.0041(12) 0.0052(11) 0.0014(11)
C28 0.0296(14) 0.0255(13) 0.0296(14) 0.0069(11) 0.0033(11) 0.0023(10)
C29 0.0374(16) 0.0313(15) 0.0327(15) 0.0067(12) -0.0009(12) -0.0003(12)
C30 0.048(2) 0.0327(17) 0.0382(17) -0.0036(14) -0.0013(14) -0.0028(13)
C31 0.057(2) 0.0346(17) 0.0424(18) -0.0062(15) 0.0095(15) 0.0053(15)
C32 0.0345(17) 0.0357(17) 0.0413(17) 0.0029(14) -0.0047(13) -0.0038(13)
C33 0.0246(15) 0.0470(19) 0.0454(18) 0.0090(15) -0.0028(12) 0.0017(13)
C34 0.0288(15) 0.0362(16) 0.0364(16) 0.0045(13) 0.0020(11) 0.0042(12)
N1 0.0270(12) 0.0231(11) 0.0335(12) 0.0045(10) 0.0044(9) 0.0028(9)
N2 0.0218(11) 0.0242(11) 0.0346(12) 0.0016(10) 0.0000(9) 0.0027(9)
N3 0.0267(12) 0.0237(11) 0.0318(12) 0.0038(10) -0.0009(9) 0.0029(9)
N4 0.0270(12) 0.0315(13) 0.0306(12) 0.0039(10) -0.0023(9) -0.0019(9)
N5 0.0269(12) 0.0273(12) 0.0402(14) 0.0040(11) 0.0068(10) 0.0026(9)
N6 0.0256(12) 0.0301(12) 0.0273(12) 0.0059(10) 0.0012(9) 0.0025(9)
Ru1 0.02246(12) 0.02392(12) 0.02864(12) 0.00403(9) 0.00087(8) 0.00174(8)
F1 0.0477(14) 0.088(2) 0.207(4) 0.009(2) 0.0285(18) 0.0147(14)
F2 0.0572(14) 0.091(2) 0.130(3) -0.0283(19) 0.0209(15) 0.0114(13)
F3A 0.112(3) 0.076(3) 0.0440(15) 0.0050(16) 0.0054(17) 0.013(2)
F3B 0.150(8) 0.108(9) 0.104(8) -0.041(7) -0.032(6) 0.008(7)
F4A 0.087(3) 0.0428(15) 0.142(5) 0.016(2) 0.043(3) 0.0080(16)
F4B 0.129(8) 0.125(8) 0.110(9) 0.081(8) 0.056(7) 0.080(7)
F5A 0.205(6) 0.148(5) 0.0516(18) 0.044(3) 0.044(3) 0.088(5)
F5B 0.054(5) 0.139(9) 0.132(9) -0.077(8) 0.007(6) -0.001(6)
F6A 0.083(3) 0.0445(15) 0.102(4) -0.0082(18) 0.029(3) 0.0083(15)
F6B 0.148(10) 0.102(8) 0.149(11) 0.082(8) 0.017(8) 0.048(8)
P1 0.0506(5) 0.0424(5) 0.0442(5) 0.0128(4) 0.0131(4) 0.0093(4)
F7 0.0646(14) 0.0701(16) 0.0783(17) 0.0077(13) -0.0002(12) 0.0298(12)
F8 0.0809(19) 0.114(2) 0.106(2) -0.0022(18) -0.0125(16) 0.0608(18)
F9A 0.111(7) 0.114(7) 0.067(4) -0.001(4) 0.037(4) 0.055(6)
F9B 0.052(3) 0.058(3) 0.090(4) -0.025(3) -0.002(3) 0.015(2)
F10A 0.062(4) 0.035(2) 0.233(11) -0.021(4) 0.004(6) 0.002(2)
F10B 0.079(4) 0.157(7) 0.075(4) 0.062(4) 0.035(3) 0.054(4)
F11A 0.169(10) 0.106(7) 0.101(5) 0.069(5) 0.083(7) 0.088(6)
F11B 0.088(6) 0.138(6) 0.163(8) -0.112(6) -0.055(5) 0.056(4)
F12A 0.082(5) 0.045(2) 0.084(5) -0.014(3) -0.002(4) 0.001(2)
F12B 0.078(4) 0.089(6) 0.165(7) 0.033(5) 0.063(5) -0.010(4)
P2 0.0427(5) 0.0375(5) 0.0572(6) -0.0024(4) 0.0055(4) 0.0108(4)
C35 0.052(2) 0.049(2) 0.061(2) 0.0046(19) -0.0010(18) 0.0139(18)
C36 0.059(3) 0.061(3) 0.078(3) 0.001(2) -0.006(2) 0.003(2)
C37A 0.071(3) 0.101(3) 0.083(3) 0.009(2) 0.0111(16) 0.025(2)
C38A 0.071(3) 0.101(3) 0.083(3) 0.009(2) 0.0111(16) 0.025(2)
N7 0.047(2) 0.068(2) 0.073(2) 0.0091(19) -0.0052(17) 0.0071(17)
N8A 0.071(3) 0.101(3) 0.083(3) 0.009(2) 0.0111(16) 0.025(2)
C37B 0.071(3) 0.101(3) 0.083(3) 0.009(2) 0.0111(16) 0.025(2)
C38B 0.071(3) 0.101(3) 0.083(3) 0.009(2) 0.0111(16) 0.025(2)
N8B 0.071(3) 0.101(3) 0.083(3) 0.009(2) 0.0111(16) 0.025(2)

loop_
_atom_type_symbol
_atom_type_description
_atom_type_scat_dispersion_real
_atom_type_scat_dispersion_imag
_atom_type_scat_source
C C 0.0033 0.0016 'International Tables Vol C Tables 4.2.6.8 and 6.1.1.4'
H H 0.0000 0.0000 'International Tables Vol C Tables 4.2.6.8 and 6.1.1.4'
Br Br -0.2901 2.4595 'International Tables Vol C Tables 4.2.6.8 and 6.1.1.4'
F F 0.0171 0.0103 'International Tables Vol C Tables 4.2.6.8 and 6.1.1.4'
N N 0.0061 0.0033 'International Tables Vol C Tables 4.2.6.8 and 6.1.1.4'
P P 0.1023 0.0942 'International Tables Vol C Tables 4.2.6.8 and 6.1.1.4'
Ru Ru -1.2594 0.8363 'International Tables Vol C Tables 4.2.6.8 and 6.1.1.4'

loop_
_exptl_crystal_face_index_h
_exptl_crystal_face_index_k
_exptl_crystal_face_index_l
_exptl_crystal_face_perp_dist
0 -1 1 0.1147
0 1 -1 0.1147
-1 -1 -2 0.1223
1 1 2 0.1223
2 0 -1 0.0529
-1 0 1 0.0778
-1 0 2 0.0667
-1 2 -1 0.1293
1 -2 1 0.1293
0 1 0 0.1160
0 -1 0 0.1264
-6 2 -18 0.1394

loop_
_geom_angle_atom_site_label_1
_geom_angle_atom_site_label_2
_geom_angle_atom_site_label_3
_geom_angle
_geom_angle_site_symmetry_1
_geom_angle_site_symmetry_3
_geom_angle_publ_flag
C2 C1 H1 118.3 . . ?
N1 C1 H1 118.3 . . ?
N1 C1 C2 123.3(3) . . ?
C1 C2 H2 121.1 . . ?
C3 C2 C1 117.8(3) . . ?
C3 C2 H2 121.1 . . ?
C2 C3 Br1 119.3(2) . . ?
C2 C3 C4 120.6(3) . . ?
C4 C3 Br1 120.1(2) . . ?
C3 C4 H4 120.7 . . ?
C3 C4 C5 118.6(3) . . ?
C5 C4 H4 120.7 . . ?
C4 C5 C6 123.7(3) . . ?
N1 C5 C4 121.6(3) . . ?
N1 C5 C6 114.6(2) . . ?
C7 C6 C5 123.7(3) . . ?
N2 C6 C5 114.4(2) . . ?
N2 C6 C7 121.9(3) . . ?
C6 C7 H7 120.9 . . ?
C8 C7 C6 118.3(3) . . ?
C8 C7 H7 120.9 . . ?
C7 C8 Br2 120.3(2) . . ?
C9 C8 Br2 119.2(2) . . ?
C9 C8 C7 120.5(3) . . ?
C8 C9 H9 121.0 . . ?
C10 C9 C8 117.9(3) . . ?
C10 C9 H9 121.0 . . ?
C9 C10 H10 118.6 . . ?
N2 C10 C9 122.9(3) . . ?
N2 C10 H10 118.6 . . ?
C12 C11 H11 118.7 . . ?
N3 C11 H11 118.7 . . ?
N3 C11 C12 122.6(3) . . ?
C11 C12 H12 120.0 . . ?
C13 C12 C11 120.0(3) . . ?
C13 C12 H12 120.0 . . ?
C12 C13 H13 120.5 . . ?
C12 C13 C14 119.1(3) . . ?
C14 C13 H13 120.5 . . ?
C13 C14 C19 123.9(3) . . ?
C15 C14 C13 117.6(3) . . ?
C15 C14 C19 118.5(3) . . ?
C14 C15 C16 120.8(3) . . ?
N3 C15 C14 123.3(3) . . ?
N3 C15 C16 115.9(3) . . ?
C17 C16 C15 119.4(3) . . ?
N4 C16 C15 117.0(2) . . ?
N4 C16 C17 123.6(3) . . ?
C16 C17 C18 118.4(3) . . ?
C16 C17 C20 116.8(3) . . ?
C20 C17 C18 124.8(3) . . ?
C17 C18 H18 119.0 . . ?
C19 C18 C17 122.0(3) . . ?
C19 C18 H18 119.0 . . ?
C14 C19 H19 119.6 . . ?
C18 C19 C14 120.8(3) . . ?
C18 C19 H19 119.6 . . ?
C17 C20 H20 120.1 . . ?
C21 C20 C17 119.8(3) . . ?
C21 C20 H20 120.1 . . ?
C20 C21 H21 119.9 . . ?
C20 C21 C22 120.1(3) . . ?
C22 C21 H21 119.9 . . ?
C21 C22 H22 119.1 . . ?
N4 C22 C21 121.9(3) . . ?
N4 C22 H22 119.1 . . ?
C24 C23 H23 119.0 . . ?
N5 C23 H23 119.0 . . ?
N5 C23 C24 121.9(3) . . ?
C23 C24 H24 119.8 . . ?
C25 C24 C23 120.3(3) . . ?
C25 C24 H24 119.8 . . ?
C24 C25 H25 120.2 . . ?
C24 C25 C26 119.5(3) . . ?
C26 C25 H25 120.2 . . ?
C25 C26 C31 124.4(3) . . ?
C27 C26 C25 116.6(3) . . ?
C27 C26 C31 119.0(3) . . ?
C26 C27 C28 119.6(3) . . ?
N5 C27 C26 123.8(3) . . ?
N5 C27 C28 116.6(3) . . ?
C29 C28 C27 120.1(3) . . ?
N6 C28 C27 116.4(3) . . ?
N6 C28 C29 123.5(3) . . ?
C28 C29 C30 118.9(3) . . ?
C28 C29 C32 117.2(3) . . ?
C32 C29 C30 123.9(3) . . ?
C29 C30 H30 119.5 . . ?
C31 C30 C29 121.0(3) . . ?
C31 C30 H30 119.5 . . ?
C26 C31 H31 119.3 . . ?
C30 C31 C26 121.4(3) . . ?
C30 C31 H31 119.3 . . ?
C29 C32 H32 120.4 . . ?
C33 C32 C29 119.3(3) . . ?
C33 C32 H32 120.4 . . ?
C32 C33 H33 120.0 . . ?
C32 C33 C34 120.1(3) . . ?
C34 C33 H33 120.0 . . ?
C33 C34 H34 118.5 . . ?
N6 C34 C33 122.9(3) . . ?
N6 C34 H34 118.5 . . ?
C1 N1 C5 117.9(3) . . ?
C1 N1 Ru1 126.0(2) . . ?
C5 N1 Ru1 116.12(18) . . ?
C6 N2 Ru1 115.92(18) . . ?
C10 N2 C6 118.4(2) . . ?
C10 N2 Ru1 125.56(19) . . ?
C11 N3 C15 117.4(3) . . ?
C11 N3 Ru1 129.0(2) . . ?
C15 N3 Ru1 113.51(19) . . ?
C16 N4 Ru1 113.48(19) . . ?
C22 N4 C16 117.7(3) . . ?
C22 N4 Ru1 128.8(2) . . ?
C23 N5 C27 117.8(3) . . ?
C23 N5 Ru1 128.6(2) . . ?
C27 N5 Ru1 113.64(19) . . ?
C28 N6 Ru1 113.68(18) . . ?
C34 N6 C28 117.0(3) . . ?
C34 N6 Ru1 129.3(2) . . ?
N1 Ru1 N2 78.52(9) . . ?
N1 Ru1 N3 91.71(9) . . ?
N1 Ru1 N4 96.37(9) . . ?
N1 Ru1 N5 95.89(9) . . ?
N1 Ru1 N6 173.13(9) . . ?
N2 Ru1 N3 96.73(9) . . ?
N2 Ru1 N4 173.77(9) . . ?
N2 Ru1 N5 89.14(9) . . ?
N2 Ru1 N6 96.13(9) . . ?
N3 Ru1 N5 171.21(9) . . ?
N3 Ru1 N6 93.22(9) . . ?
N4 Ru1 N3 79.75(10) . . ?
N4 Ru1 N5 94.97(10) . . ?
N4 Ru1 N6 89.22(9) . . ?
N5 Ru1 N6 79.60(10) . . ?
F1 P1 F2 177.8(2) . . ?
F1 P1 F3A 100.3(2) . . ?
F1 P1 F3B 73.6(7) . . ?
F1 P1 F4A 93.9(2) . . ?
F1 P1 F4B 96.5(5) . . ?
F1 P1 F5A 85.3(3) . . ?
F1 P1 F5B 91.6(5) . . ?
F1 P1 F6A 92.7(2) . . ?
F1 P1 F6B 72.8(6) . . ?
F3A P1 F2 81.9(2) . . ?
F3B P1 F2 108.2(7) . . ?
F3B P1 F5B 165.1(8) . . ?
F3B P1 F6B 85.1(10) . . ?
F4A P1 F2 86.7(2) . . ?
F4A P1 F3A 86.0(3) . . ?
F4B P1 F2 82.4(5) . . ?
F4B P1 F3B 89.8(10) . . ?
F4B P1 F5B 93.4(11) . . ?
F4B P1 F6B 169.0(8) . . ?
F5A P1 F2 92.6(3) . . ?
F5A P1 F3A 173.9(3) . . ?
F5A P1 F4A 91.1(3) . . ?
F5A P1 F6A 92.2(3) . . ?
F5B P1 F2 86.6(4) . . ?
F5B P1 F6B 89.1(10) . . ?
F6A P1 F2 86.8(2) . . ?
F6A P1 F3A 90.1(2) . . ?
F6A P1 F4A 172.8(2) . . ?
F6B P1 F2 108.4(6) . . ?
F8 P2 F7 178.65(17) . . ?
F8 P2 F9A 90.3(6) . . ?
F8 P2 F9B 95.5(3) . . ?
F8 P2 F10A 82.1(5) . . ?
F8 P2 F10B 95.5(3) . . ?
F8 P2 F11A 88.8(5) . . ?
F8 P2 F12A 95.4(5) . . ?
F8 P2 F12B 88.6(6) . . ?
F9A P2 F7 88.9(6) . . ?
F9A P2 F12A 85.9(5) . . ?
F9B P2 F7 83.2(3) . . ?
F10A P2 F7 96.8(5) . . ?
F10A P2 F9A 93.0(7) . . ?
F10A P2 F11A 93.4(6) . . ?
F10A P2 F12A 177.3(7) . . ?
F10B P2 F7 84.8(3) . . ?
F10B P2 F9B 86.6(4) . . ?
F11A P2 F7 92.1(5) . . ?
F11A P2 F9A 173.3(7) . . ?
F11A P2 F12A 87.6(6) . . ?
F11B P2 F7 91.0(5) . . ?
F11B P2 F8 90.3(5) . . ?
F11B P2 F9B 174.2(5) . . ?
F11B P2 F10B 93.5(5) . . ?
F11B P2 F12B 93.0(6) . . ?
F12A P2 F7 85.6(5) . . ?
F12B P2 F7 90.9(6) . . ?
F12B P2 F9B 86.5(4) . . ?
F12B P2 F10B 172.3(6) . . ?
N7 C35 C36 179.6(5) . . ?
C35 C36 H36A 109.5 . . ?
C35 C36 H36B 109.5 . . ?
C35 C36 H36C 109.5 . . ?
H36A C36 H36B 109.5 . . ?
H36A C36 H36C 109.5 . . ?
H36B C36 H36C 109.5 . . ?
N8A C37A C38A 177.0(9) . . ?
C37A C38A H38A 109.5 . . ?
C37A C38A H38B 109.5 . . ?
C37A C38A H38C 109.5 . . ?
H38A C38A H38B 109.5 . . ?
H38A C38A H38C 109.5 . . ?
H38B C38A H38C 109.5 . . ?
N8B C37B C38B 174(3) . . ?
C37B C38B H38D 109.5 . . ?
C37B C38B H38E 109.5 . . ?
C37B C38B H38F 109.5 . . ?
H38D C38B H38E 109.5 . . ?
H38D C38B H38F 109.5 . . ?
H38E C38B H38F 109.5 . . ?

loop_
_geom_bond_atom_site_label_1
_geom_bond_atom_site_label_2
_geom_bond_distance
_geom_bond_site_symmetry_2
_geom_bond_publ_flag
Br1 C3 1.886(3) . ?
Br2 C8 1.884(3) . ?
C1 H1 0.9500 . ?
C1 C2 1.382(4) . ?
C1 N1 1.350(4) . ?
C2 H2 0.9500 . ?
C2 C3 1.370(4) . ?
C3 C4 1.383(4) . ?
C4 H4 0.9500 . ?
C4 C5 1.389(4) . ?
C5 C6 1.470(4) . ?
C5 N1 1.360(4) . ?
C6 C7 1.386(4) . ?
C6 N2 1.360(4) . ?
C7 H7 0.9500 . ?
C7 C8 1.385(4) . ?
C8 C9 1.385(4) . ?
C9 H9 0.9500 . ?
C9 C10 1.381(4) . ?
C10 H10 0.9500 . ?
C10 N2 1.348(4) . ?
C11 H11 0.9500 . ?
C11 C12 1.399(4) . ?
C11 N3 1.333(4) . ?
C12 H12 0.9500 . ?
C12 C13 1.368(5) . ?
C13 H13 0.9500 . ?
C13 C14 1.407(5) . ?
C14 C15 1.395(4) . ?
C14 C19 1.433(5) . ?
C15 C16 1.427(4) . ?
C15 N3 1.372(4) . ?
C16 C17 1.401(4) . ?
C16 N4 1.360(4) . ?
C17 C18 1.432(5) . ?
C17 C20 1.410(5) . ?
C18 H18 0.9500 . ?
C18 C19 1.336(6) . ?
C19 H19 0.9500 . ?
C20 H20 0.9500 . ?
C20 C21 1.356(6) . ?
C21 H21 0.9500 . ?
C21 C22 1.404(5) . ?
C22 H22 0.9500 . ?
C22 N4 1.341(4) . ?
C23 H23 0.9500 . ?
C23 C24 1.398(5) . ?
C23 N5 1.331(4) . ?
C24 H24 0.9500 . ?
C24 C25 1.364(6) . ?
C25 H25 0.9500 . ?
C25 C26 1.405(5) . ?
C26 C27 1.403(4) . ?
C26 C31 1.430(5) . ?
C27 C28 1.434(4) . ?
C27 N5 1.363(4) . ?
C28 C29 1.401(4) . ?
C28 N6 1.364(4) . ?
C29 C30 1.434(5) . ?
C29 C32 1.408(5) . ?
C30 H30 0.9500 . ?
C30 C31 1.345(5) . ?
C31 H31 0.9500 . ?
C32 H32 0.9500 . ?
C32 C33 1.361(5) . ?
C33 H33 0.9500 . ?
C33 C34 1.391(4) . ?
C34 H34 0.9500 . ?
C34 N6 1.338(4) . ?
N1 Ru1 2.052(2) . ?
N2 Ru1 2.058(2) . ?
N3 Ru1 2.062(2) . ?
N4 Ru1 2.062(2) . ?
N5 Ru1 2.071(2) . ?
N6 Ru1 2.071(2) . ?
F1 P1 1.548(3) . ?
F2 P1 1.602(3) . ?
F3A P1 1.580(3) . ?
F3B P1 1.563(4) . ?
F4A P1 1.578(3) . ?
F4B P1 1.560(4) . ?
F5A P1 1.557(3) . ?
F5B P1 1.570(4) . ?
F6A P1 1.560(3) . ?
F6B P1 1.573(4) . ?
F7 P2 1.611(2) . ?
F8 P2 1.562(3) . ?
F9A P2 1.571(4) . ?
F9B P2 1.584(3) . ?
F10A P2 1.565(4) . ?
F10B P2 1.578(3) . ?
F11A P2 1.570(4) . ?
F11B P2 1.562(3) . ?
F12A P2 1.580(4) . ?
F12B P2 1.570(3) . ?
C35 C36 1.439(6) . ?
C35 N7 1.136(5) . ?
C36 H36A 0.9800 . ?
C36 H36B 0.9800 . ?
C36 H36C 0.9800 . ?
C37A C38A 1.440(7) . ?
C37A N8A 1.114(6) . ?
C38A H38A 0.9800 . ?
C38A H38B 0.9800 . ?
C38A H38C 0.9800 . ?
C37B C38B 1.451(10) . ?
C37B N8B 1.160(10) . ?
C38B H38D 0.9800 . ?
C38B H38E 0.9800 . ?
C38B H38F 0.9800 . ?

loop_
_geom_hbond_atom_site_label_D
_geom_hbond_atom_site_label_H
_geom_hbond_atom_site_label_A
_geom_hbond_distance_DH
_geom_hbond_distance_HA
_geom_hbond_distance_DA
_geom_hbond_angle_DHA
_geom_hbond_site_symmetry_A
_geom_hbond_publ_flag
C7 H7 N7 0.95 2.44 3.381(4) 171.2 2_666 yes
C9 H9 F9B 0.95 2.53 3.179(7) 125.7 2_776 yes
C10 H10 F10A 0.95 2.35 3.069(9) 132.6 2_776 yes
C11 H11 F9A 0.95 2.56 3.263(15) 131.1 . yes
C13 H13 F7 0.95 2.53 3.271(4) 135.3 2_766 yes
C19 H19 F11B 0.95 2.48 3.379(11) 158.0 2_766 yes
C25 H25 F3B 0.95 2.35 3.249(14) 156.7 2_677 yes
C32 H32 N8B 0.95 2.41 3.20(2) 141.5 1_665 yes
C36 H36B F10B 0.98 2.53 3.258(9) 131.5 2_766 yes
C36 H36C N8A 0.98 2.47 3.254(7) 136.8 . yes

loop_
_geom_torsion_atom_site_label_1
_geom_torsion_atom_site_label_2
_geom_torsion_atom_site_label_3
_geom_torsion_atom_site_label_4
_geom_torsion
_geom_torsion_site_symmetry_1
_geom_torsion_site_symmetry_2
_geom_torsion_site_symmetry_3
_geom_torsion_site_symmetry_4
_geom_torsion_publ_flag
Br1 C3 C4 C5 178.4(2) . . . . ?
Br2 C8 C9 C10 177.4(2) . . . . ?
C1 C2 C3 Br1 -179.3(2) . . . . ?
C1 C2 C3 C4 0.4(5) . . . . ?
C2 C1 N1 C5 0.1(5) . . . . ?
C2 C1 N1 Ru1 -179.6(2) . . . . ?
C2 C3 C4 C5 -1.3(5) . . . . ?
C3 C4 C5 C6 179.3(3) . . . . ?
C3 C4 C5 N1 1.6(4) . . . . ?
C4 C5 C6 C7 6.4(5) . . . . ?
C4 C5 C6 N2 -174.0(3) . . . . ?
C4 C5 N1 C1 -1.0(4) . . . . ?
C4 C5 N1 Ru1 178.8(2) . . . . ?
C5 C6 C7 C8 -177.7(3) . . . . ?
C5 C6 N2 C10 176.6(3) . . . . ?
C5 C6 N2 Ru1 -6.8(3) . . . . ?
C6 C5 N1 C1 -178.9(3) . . . . ?
C6 C5 N1 Ru1 0.9(3) . . . . ?
C6 C7 C8 Br2 -179.0(2) . . . . ?
C6 C7 C8 C9 0.3(5) . . . . ?
C7 C6 N2 C10 -3.7(4) . . . . ?
C7 C6 N2 Ru1 172.9(2) . . . . ?
C7 C8 C9 C10 -2.0(5) . . . . ?
C8 C9 C10 N2 0.9(5) . . . . ?
C9 C10 N2 C6 1.9(5) . . . . ?
C9 C10 N2 Ru1 -174.3(2) . . . . ?
C11 C12 C13 C14 1.5(5) . . . . ?
C12 C11 N3 C15 -2.4(4) . . . . ?
C12 C11 N3 Ru1 173.2(2) . . . . ?
C12 C13 C14 C15 -2.2(5) . . . . ?
C12 C13 C14 C19 177.3(3) . . . . ?
C13 C14 C15 C16 -179.5(3) . . . . ?
C13 C14 C15 N3 0.7(4) . . . . ?
C13 C14 C19 C18 -178.0(3) . . . . ?
C14 C15 C16 C17 -3.3(4) . . . . ?
C14 C15 C16 N4 178.7(3) . . . . ?
C14 C15 N3 C11 1.6(4) . . . . ?
C14 C15 N3 Ru1 -174.7(2) . . . . ?
C15 C14 C19 C18 1.5(5) . . . . ?
C15 C16 C17 C18 3.0(4) . . . . ?
C15 C16 C17 C20 -176.1(3) . . . . ?
C15 C16 N4 C22 176.2(3) . . . . ?
C15 C16 N4 Ru1 -3.4(3) . . . . ?
C16 C15 N3 C11 -178.3(2) . . . . ?
C16 C15 N3 Ru1 5.5(3) . . . . ?
C16 C17 C18 C19 -0.6(5) . . . . ?
C16 C17 C20 C21 -0.5(5) . . . . ?
C17 C16 N4 C22 -1.8(4) . . . . ?
C17 C16 N4 Ru1 178.7(2) . . . . ?
C17 C18 C19 C14 -1.7(6) . . . . ?
C17 C20 C21 C22 -0.7(6) . . . . ?
C18 C17 C20 C21 -179.6(3) . . . . ?
C19 C14 C15 C16 1.0(4) . . . . ?
C19 C14 C15 N3 -178.8(3) . . . . ?
C20 C17 C18 C19 178.5(4) . . . . ?
C20 C21 C22 N4 0.7(5) . . . . ?
C21 C22 N4 C16 0.5(4) . . . . ?
C21 C22 N4 Ru1 180.0(2) . . . . ?
C23 C24 C25 C26 1.1(6) . . . . ?
C24 C23 N5 C27 -0.4(5) . . . . ?
C24 C23 N5 Ru1 179.3(3) . . . . ?
C24 C25 C26 C27 -1.2(5) . . . . ?
C24 C25 C26 C31 178.6(4) . . . . ?
C25 C26 C27 C28 -179.2(3) . . . . ?
C25 C26 C27 N5 0.5(5) . . . . ?
C25 C26 C31 C30 -179.0(4) . . . . ?
C26 C27 C28 C29 -2.0(4) . . . . ?
C26 C27 C28 N6 178.8(3) . . . . ?
C26 C27 N5 C23 0.3(4) . . . . ?
C26 C27 N5 Ru1 -179.4(2) . . . . ?
C27 C26 C31 C30 0.8(5) . . . . ?
C27 C28 C29 C30 1.1(4) . . . . ?
C27 C28 C29 C32 -179.1(3) . . . . ?
C27 C28 N6 C34 -179.6(2) . . . . ?
C27 C28 N6 Ru1 1.1(3) . . . . ?
C28 C27 N5 C23 180.0(3) . . . . ?
C28 C27 N5 Ru1 0.3(3) . . . . ?
C28 C29 C30 C31 0.7(5) . . . . ?
C28 C29 C32 C33 -0.9(4) . . . . ?
C29 C28 N6 C34 1.2(4) . . . . ?
C29 C28 N6 Ru1 -178.1(2) . . . . ?
C29 C30 C31 C26 -1.6(5) . . . . ?
C29 C32 C33 C34 0.6(5) . . . . ?
C30 C29 C32 C33 178.8(3) . . . . ?
C31 C26 C27 C28 1.1(5) . . . . ?
C31 C26 C27 N5 -179.3(3) . . . . ?
C32 C29 C30 C31 -179.0(3) . . . . ?
C32 C33 C34 N6 0.7(5) . . . . ?
C33 C34 N6 C28 -1.6(4) . . . . ?
C33 C34 N6 Ru1 177.7(2) . . . . ?
N1 C1 C2 C3 0.1(5) . . . . ?
N1 C5 C6 C7 -175.8(3) . . . . ?
N1 C5 C6 N2 3.9(4) . . . . ?
N2 C6 C7 C8 2.6(4) . . . . ?
N3 C11 C12 C13 0.9(5) . . . . ?
N3 C15 C16 C17 176.6(3) . . . . ?
N3 C15 C16 N4 -1.4(4) . . . . ?
N4 C16 C17 C18 -179.1(3) . . . . ?
N4 C16 C17 C20 1.8(5) . . . . ?
N5 C23 C24 C25 -0.3(6) . . . . ?
N5 C27 C28 C29 178.3(3) . . . . ?
N5 C27 C28 N6 -0.9(4) . . . . ?
N6 C28 C29 C30 -179.7(3) . . . . ?
N6 C28 C29 C32 0.0(4) . . . . ?
